data_4316051
loop_
_publ_author_name
'Yu-Chiao Liu'
'Ling-Kuang Tu'
'Tao-Hung Yen'
'Gene-Hsiang Lee'
'Shu-Ting Yang'
'Ming-Hsi Chiang'

_publ_section_title
;
 Secondary Coordination Sphere Interactions within the Biomimetic Iron
 Azadithiolate Complexes Related to Fe-Only Hydrogenase: Dynamic Measure
 of Electron Density about the Fe Sites
;
_journal_name_full 'Inorganic Chemistry'
_journal_page_first 6409
_journal_page_last 6420
_journal_paper_doi 10.1021/ic100484a
_journal_volume 49
_journal_year 2010
_chemical_formula_sum 'C22 H20 Fe4 O12 S4'
_chemical_formula_weight 828.02
_chemical_name_systematic
; 
 ? 
;
_space_group_IT_number 29
_symmetry_cell_setting orthorhombic
_symmetry_space_group_name_Hall 'P 2c -2ac'
_symmetry_space_group_name_H-M 'P c a 21'
_atom_sites_solution_hydrogens geom
_atom_sites_solution_primary direct
_atom_sites_solution_secondary difmap
_audit_creation_method SHELXL-97
_cell_angle_alpha 90.00
_cell_angle_beta 90.00
_cell_angle_gamma 90.00
_cell_formula_units_Z 4
_cell_length_a 16.1018(3)
_cell_length_b 7.9797(1)
_cell_length_c 24.1348(4)
_cell_measurement_reflns_used 17344
_cell_measurement_temperature 150(2)
_cell_measurement_theta_max 27.50
_cell_measurement_theta_min 1.69
_cell_volume 3101.02(9)
_computing_cell_refinement DENZO-SMN
_computing_data_collection 'NONIUS KappaCCD'
_computing_data_reduction DENZO-SMN
_computing_molecular_graphics 'Bruker SHELXTL'
_computing_publication_material 'Bruker SHELXTL'
_computing_structure_refinement 'SHELXL-97 (Sheldrick, 1997)'
_computing_structure_solution 'SHELXS-97 (Sheldrick, 1990)'
_diffrn_ambient_temperature 150(2)
_diffrn_measured_fraction_theta_full 0.999
_diffrn_measured_fraction_theta_max 0.999
_diffrn_measurement_device_type 'NONIUS KappaCCD'
_diffrn_measurement_method '\w scans'
_diffrn_radiation_monochromator graphite
_diffrn_radiation_source 'fine-focus sealed tube'
_diffrn_radiation_type MoK\a
_diffrn_radiation_wavelength 0.71073
_diffrn_reflns_av_R_equivalents 0.0460
_diffrn_reflns_av_sigmaI/netI 0.0565
_diffrn_reflns_limit_h_max 20
_diffrn_reflns_limit_h_min -18
_diffrn_reflns_limit_k_max 10
_diffrn_reflns_limit_k_min -6
_diffrn_reflns_limit_l_max 31
_diffrn_reflns_limit_l_min -31
_diffrn_reflns_number 17344
_diffrn_reflns_theta_full 27.50
_diffrn_reflns_theta_max 27.50
_diffrn_reflns_theta_min 1.69
_exptl_absorpt_coefficient_mu 2.160
_exptl_absorpt_correction_T_max 0.809
_exptl_absorpt_correction_T_min 0.672
_exptl_absorpt_correction_type multi-scan
_exptl_crystal_colour red
_exptl_crystal_density_diffrn 1.774
_exptl_crystal_density_method 'not measured'
_exptl_crystal_description needle
_exptl_crystal_F_000 1664
_exptl_crystal_size_max 0.30
_exptl_crystal_size_mid 0.10
_exptl_crystal_size_min 0.10
_refine_diff_density_max 0.396
_refine_diff_density_min -0.305
_refine_diff_density_rms 0.069
_refine_ls_abs_structure_details 'Flack H D (1983), Acta Cryst. A39, 876-881'
_refine_ls_abs_structure_Flack -0.002(9)
_refine_ls_extinction_method none
_refine_ls_goodness_of_fit_ref 1.002
_refine_ls_hydrogen_treatment constr
_refine_ls_matrix_type full
_refine_ls_number_parameters 379
_refine_ls_number_reflns 6951
_refine_ls_number_restraints 1
_refine_ls_restrained_S_all 1.002
_refine_ls_R_factor_all 0.0407
_refine_ls_R_factor_gt 0.0310
_refine_ls_shift/su_max 0.002
_refine_ls_shift/su_mean 0.000
_refine_ls_structure_factor_coef Fsqd
_refine_ls_weighting_details 'calc w=1/[\s^2^(Fo^2^)+(0.0195P)^2^+0.0000P] where P=(Fo^2^+2Fc^2^)/3'
_refine_ls_weighting_scheme calc
_refine_ls_wR_factor_gt 0.0562
_refine_ls_wR_factor_ref 0.0583
_reflns_number_gt 5974
_reflns_number_total 6951
_reflns_threshold_expression >2sigma(I)
_cod_data_source_file ic100484a_si_009.cif
_cod_data_source_block ic14254
_cod_depositor_comments
;
The following automatic conversions were performed:

'_symmetry_cell_setting' value 'Orthorhombic' changed to
'orthorhombic' according to the built-in table from CIF Core
dictionary named 'cif_core.dic' version 2.4.1 from 2010-06-29.

Automatic conversion script
Id: cif_fix_values 1646 2011-03-28 12:23:43Z adriana 
;
_cod_database_code 4316051

loop_
_symmetry_equiv_pos_as_xyz
'x, y, z'
'-x, -y, z+1/2'
'x+1/2, -y, z'
'-x+1/2, y, z+1/2'

loop_
_atom_site_label
_atom_site_type_symbol
_atom_site_fract_x
_atom_site_fract_y
_atom_site_fract_z
_atom_site_U_iso_or_equiv
_atom_site_adp_type
_atom_site_occupancy
_atom_site_symmetry_multiplicity
_atom_site_calc_flag
_atom_site_refinement_flags
_atom_site_disorder_assembly
_atom_site_disorder_group
Fe1 Fe 0.76451(3) 0.53911(5) 1.061267(19) 0.02374(11) Uani 1 1 d . . .
Fe2 Fe 0.70822(3) 0.31556(5) 0.999407(19) 0.02238(10) Uani 1 1 d . . .
Fe3 Fe 0.98273(3) 0.21664(5) 0.774524(19) 0.02106(10) Uani 1 1 d . . .
Fe4 Fe 0.89626(3) -0.00533(6) 0.72910(2) 0.02458(11) Uani 1 1 d . . .
S1 S 0.84428(4) 0.38828(9) 1.00318(3) 0.02228(16) Uani 1 1 d . . .
S2 S 0.89891(5) 0.04031(10) 0.82157(3) 0.02231(18) Uani 1 1 d . . .
S3 S 0.69883(5) 0.59476(10) 0.98016(3) 0.02390(18) Uani 1 1 d . . .
S4 S 0.86061(5) 0.27063(10) 0.73151(4) 0.02448(17) Uani 1 1 d . . .
C1 C 0.6726(2) 0.6080(4) 1.09616(15) 0.0326(8) Uani 1 1 d . . .
C2 C 0.8321(2) 0.7173(4) 1.07144(14) 0.0284(8) Uani 1 1 d . . .
C3 C 0.7968(2) 0.4151(4) 1.11921(14) 0.0289(8) Uani 1 1 d . . .
C4 C 0.5995(2) 0.3303(4) 1.01268(14) 0.0287(8) Uani 1 1 d . . .
C5 C 0.71834(19) 0.1432(4) 1.04556(16) 0.0309(8) Uani 1 1 d . . .
C6 C 0.70631(18) 0.1975(4) 0.93567(16) 0.0283(8) Uani 1 1 d . . .
C7 C 1.03124(19) 0.3201(4) 0.71698(15) 0.0277(8) Uani 1 1 d . . .
C8 C 0.99656(18) 0.3742(4) 0.82802(14) 0.0256(7) Uani 1 1 d . . .
C9 C 1.0725(2) 0.0885(4) 0.78542(13) 0.0273(7) Uani 1 1 d . . .
C10 C 0.9307(2) 0.0288(4) 0.65935(15) 0.0309(8) Uani 1 1 d . . .
C11 C 0.7984(2) -0.1073(5) 0.71548(15) 0.0383(9) Uani 1 1 d . . .
C12 C 0.9585(2) -0.1896(4) 0.73502(15) 0.0351(8) Uani 1 1 d . . .
C13 C 0.91522(18) 0.2435(4) 1.03844(14) 0.0263(7) Uani 1 1 d . . .
H13A H 0.9468 0.3046 1.0673 0.032 Uiso 1 1 calc R . .
H13B H 0.8829 0.1538 1.0568 0.032 Uiso 1 1 calc R . .
C14 C 0.97530(17) 0.1659(4) 0.99693(13) 0.0256(7) Uani 1 1 d . . .
H14A H 1.0070 0.2569 0.9788 0.031 Uiso 1 1 calc R . .
H14B H 1.0154 0.0948 1.0173 0.031 Uiso 1 1 calc R . .
C15 C 0.9340(2) 0.0612(4) 0.95270(13) 0.0265(7) Uani 1 1 d . . .
H15A H 0.8959 0.1330 0.9310 0.032 Uiso 1 1 calc R . .
H15B H 0.9004 -0.0274 0.9706 0.032 Uiso 1 1 calc R . .
C16 C 0.9963(2) -0.0203(4) 0.91354(13) 0.0282(8) Uani 1 1 d . . .
H16A H 1.0349 0.0671 0.8999 0.034 Uiso 1 1 calc R . .
H16B H 1.0295 -0.1029 0.9347 0.034 Uiso 1 1 calc R . .
C17 C 0.9579(2) -0.1081(4) 0.86387(14) 0.0271(7) Uani 1 1 d . . .
H17A H 0.9206 -0.1986 0.8768 0.033 Uiso 1 1 calc R . .
H17B H 1.0022 -0.1596 0.8411 0.033 Uiso 1 1 calc R . .
C18 C 0.76952(19) 0.6788(4) 0.92708(14) 0.0259(7) Uani 1 1 d . . .
H18A H 0.7920 0.7878 0.9397 0.031 Uiso 1 1 calc R . .
H18B H 0.8168 0.6009 0.9220 0.031 Uiso 1 1 calc R . .
C19 C 0.72493(19) 0.7023(4) 0.87192(14) 0.0276(8) Uani 1 1 d . . .
H19A H 0.6701 0.7540 0.8793 0.033 Uiso 1 1 calc R . .
H19B H 0.7573 0.7827 0.8493 0.033 Uiso 1 1 calc R . .
C20 C 0.71124(19) 0.5446(4) 0.83777(13) 0.0250(7) Uani 1 1 d . . .
H20A H 0.6843 0.4589 0.8614 0.030 Uiso 1 1 calc R . .
H20B H 0.6728 0.5708 0.8070 0.030 Uiso 1 1 calc R . .
C21 C 0.7906(2) 0.4717(4) 0.81394(15) 0.0292(7) Uani 1 1 d . . .
H21A H 0.8287 0.4426 0.8447 0.035 Uiso 1 1 calc R . .
H21B H 0.8182 0.5576 0.7908 0.035 Uiso 1 1 calc R . .
C22 C 0.77475(17) 0.3160(4) 0.77901(14) 0.0259(7) Uani 1 1 d . . .
H22A H 0.7232 0.3320 0.7573 0.031 Uiso 1 1 calc R . .
H22B H 0.7663 0.2187 0.8038 0.031 Uiso 1 1 calc R . .
O1 O 0.61291(15) 0.6511(3) 1.11802(11) 0.0471(7) Uani 1 1 d . . .
O2 O 0.87585(14) 0.8279(3) 1.07808(11) 0.0405(6) Uani 1 1 d . . .
O3 O 0.81787(15) 0.3329(3) 1.15496(10) 0.0418(6) Uani 1 1 d . . .
O4 O 0.52955(14) 0.3454(3) 1.02218(11) 0.0457(7) Uani 1 1 d . . .
O5 O 0.72341(15) 0.0332(3) 1.07567(12) 0.0483(7) Uani 1 1 d . . .
O6 O 0.70656(15) 0.1168(3) 0.89675(10) 0.0403(6) Uani 1 1 d . . .
O7 O 1.06166(16) 0.3835(3) 0.67977(11) 0.0448(7) Uani 1 1 d . . .
O8 O 1.00494(15) 0.4701(3) 0.86243(11) 0.0384(6) Uani 1 1 d . . .
O9 O 1.12934(15) 0.0044(3) 0.78995(10) 0.0381(6) Uani 1 1 d . . .
O10 O 0.95452(15) 0.0495(3) 0.61519(11) 0.0431(6) Uani 1 1 d . . .
O11 O 0.73847(16) -0.1767(4) 0.70466(12) 0.0596(9) Uani 1 1 d . . .
O12 O 1.00071(18) -0.3046(3) 0.73934(13) 0.0528(8) Uani 1 1 d . . .

loop_
_atom_site_aniso_label
_atom_site_aniso_U_11
_atom_site_aniso_U_22
_atom_site_aniso_U_33
_atom_site_aniso_U_23
_atom_site_aniso_U_13
_atom_site_aniso_U_12
Fe1 0.0241(2) 0.0249(2) 0.0222(2) -0.0045(2) 0.0018(2) -0.00072(19)
Fe2 0.0201(2) 0.0223(2) 0.0247(2) -0.0026(2) 0.0017(2) -0.00154(18)
Fe3 0.0199(2) 0.0206(2) 0.0227(2) -0.0011(2) 0.0019(2) 0.00020(18)
Fe4 0.0252(2) 0.0272(2) 0.0213(2) -0.0051(2) 0.0025(2) -0.0026(2)
S1 0.0208(4) 0.0236(4) 0.0224(4) -0.0012(4) 0.0012(3) 0.0006(3)
S2 0.0242(4) 0.0223(4) 0.0205(4) -0.0009(3) 0.0027(3) -0.0005(3)
S3 0.0212(4) 0.0232(4) 0.0273(4) -0.0025(4) 0.0022(3) 0.0017(3)
S4 0.0236(4) 0.0304(4) 0.0195(4) 0.0001(4) 0.0009(3) 0.0034(3)
C1 0.038(2) 0.031(2) 0.029(2) -0.0063(16) -0.0013(17) -0.0065(16)
C2 0.0261(18) 0.0311(19) 0.028(2) -0.0009(15) 0.0016(15) 0.0074(15)
C3 0.0278(18) 0.037(2) 0.0217(18) -0.0074(17) 0.0058(15) -0.0065(16)
C4 0.0333(19) 0.0226(17) 0.030(2) -0.0026(15) 0.0012(16) -0.0040(14)
C5 0.0228(18) 0.0276(19) 0.042(2) -0.0006(17) 0.0034(15) -0.0006(14)
C6 0.0200(17) 0.0257(19) 0.039(2) -0.0005(17) 0.0045(16) -0.0026(14)
C7 0.0265(17) 0.0209(17) 0.036(2) -0.0058(15) 0.0014(16) 0.0013(14)
C8 0.0168(16) 0.0248(19) 0.035(2) 0.0033(17) 0.0040(14) 0.0009(13)
C9 0.0272(18) 0.0318(19) 0.0228(19) -0.0017(14) 0.0024(15) -0.0062(15)
C10 0.0266(18) 0.033(2) 0.033(2) -0.0090(17) -0.0003(16) -0.0003(15)
C11 0.038(2) 0.050(2) 0.027(2) -0.0091(18) 0.0112(17) -0.0051(18)
C12 0.044(2) 0.033(2) 0.0278(19) -0.0056(17) 0.0019(17) -0.0071(17)
C13 0.0245(17) 0.0310(19) 0.0234(16) 0.0017(15) -0.0023(14) 0.0014(14)
C14 0.0210(16) 0.0315(18) 0.0242(17) 0.0019(15) -0.0014(14) 0.0055(13)
C15 0.0252(17) 0.0303(18) 0.0240(18) 0.0014(14) 0.0041(14) 0.0023(14)
C16 0.0294(18) 0.032(2) 0.0229(18) 0.0085(15) 0.0026(14) 0.0079(15)
C17 0.0364(19) 0.0208(17) 0.0242(18) 0.0054(15) 0.0072(15) 0.0008(15)
C18 0.0235(17) 0.0248(18) 0.0294(19) -0.0015(15) 0.0022(14) -0.0003(14)
C19 0.0257(18) 0.0282(19) 0.0288(19) 0.0040(15) 0.0022(14) 0.0061(14)
C20 0.0205(16) 0.0283(18) 0.0263(18) 0.0038(14) -0.0013(13) 0.0063(13)
C21 0.0247(17) 0.0317(18) 0.0313(19) -0.0017(16) 0.0009(15) 0.0008(14)
C22 0.0190(16) 0.0339(19) 0.0249(18) -0.0031(16) -0.0013(15) 0.0013(13)
O1 0.0361(15) 0.0568(17) 0.0485(17) -0.0195(14) 0.0135(13) 0.0077(13)
O2 0.0342(14) 0.0307(14) 0.0567(18) -0.0011(12) -0.0053(12) -0.0080(11)
O3 0.0483(16) 0.0526(17) 0.0247(14) 0.0092(13) 0.0051(12) 0.0008(13)
O4 0.0250(13) 0.0450(17) 0.067(2) -0.0004(14) 0.0103(12) 0.0023(11)
O5 0.0382(15) 0.0403(16) 0.066(2) 0.0225(15) 0.0107(14) 0.0016(12)
O6 0.0476(16) 0.0386(15) 0.0346(15) -0.0145(13) 0.0050(12) -0.0112(12)
O7 0.0524(17) 0.0378(15) 0.0441(16) 0.0068(13) 0.0243(14) -0.0006(13)
O8 0.0343(13) 0.0365(15) 0.0444(16) -0.0186(13) -0.0017(12) 0.0000(11)
O9 0.0283(13) 0.0417(14) 0.0443(17) 0.0013(12) 0.0001(11) 0.0141(11)
O10 0.0432(15) 0.0612(18) 0.0249(14) -0.0046(13) 0.0090(12) -0.0076(13)
O11 0.0362(16) 0.082(2) 0.060(2) -0.0299(17) 0.0075(14) -0.0261(15)
O12 0.074(2) 0.0323(15) 0.0524(19) -0.0096(13) 0.0017(15) 0.0180(13)

loop_
_atom_type_symbol
_atom_type_description
_atom_type_scat_dispersion_real
_atom_type_scat_dispersion_imag
_atom_type_scat_source
C C 0.0033 0.0016 'International Tables Vol C Tables 4.2.6.8 and 6.1.1.4'
H H 0.0000 0.0000 'International Tables Vol C Tables 4.2.6.8 and 6.1.1.4'
O O 0.0106 0.0060 'International Tables Vol C Tables 4.2.6.8 and 6.1.1.4'
S S 0.1246 0.1234 'International Tables Vol C Tables 4.2.6.8 and 6.1.1.4'
Fe Fe 0.3463 0.8444 'International Tables Vol C Tables 4.2.6.8 and 6.1.1.4'

loop_
_geom_angle_atom_site_label_1
_geom_angle_atom_site_label_2
_geom_angle_atom_site_label_3
_geom_angle
_geom_angle_site_symmetry_1
_geom_angle_site_symmetry_3
_geom_angle_publ_flag
C1 Fe1 C3 92.45(15) . . ?
C1 Fe1 C2 101.07(15) . . ?
C3 Fe1 C2 98.86(15) . . ?
C1 Fe1 S1 158.37(11) . . ?
C3 Fe1 S1 91.44(11) . . ?
C2 Fe1 S1 99.33(10) . . ?
C1 Fe1 S3 87.72(12) . . ?
C3 Fe1 S3 156.57(11) . . ?
C2 Fe1 S3 104.11(11) . . ?
S1 Fe1 S3 80.40(3) . . ?
C1 Fe1 Fe2 101.57(11) . . ?
C3 Fe1 Fe2 100.23(11) . . ?
C2 Fe1 Fe2 149.55(11) . . ?
S1 Fe1 Fe2 56.80(2) . . ?
S3 Fe1 Fe2 56.95(2) . . ?
C5 Fe2 C4 91.64(15) . . ?
C5 Fe2 C6 97.59(16) . . ?
C4 Fe2 C6 99.84(14) . . ?
C5 Fe2 S1 94.83(10) . . ?
C4 Fe2 S1 157.50(10) . . ?
C6 Fe2 S1 100.62(10) . . ?
C5 Fe2 S3 152.81(12) . . ?
C4 Fe2 S3 84.65(10) . . ?
C6 Fe2 S3 109.59(11) . . ?
S1 Fe2 S3 79.77(3) . . ?
C5 Fe2 Fe1 98.32(12) . . ?
C4 Fe2 Fe1 101.63(10) . . ?
C6 Fe2 Fe1 152.78(10) . . ?
S1 Fe2 Fe1 56.12(2) . . ?
S3 Fe2 Fe1 56.49(3) . . ?
C9 Fe3 C7 91.43(14) . . ?
C9 Fe3 C8 101.07(14) . . ?
C7 Fe3 C8 100.27(14) . . ?
C9 Fe3 S2 93.02(11) . . ?
C7 Fe3 S2 159.51(11) . . ?
C8 Fe3 S2 98.48(10) . . ?
C9 Fe3 S4 151.29(10) . . ?
C7 Fe3 S4 86.32(10) . . ?
C8 Fe3 S4 107.50(10) . . ?
S2 Fe3 S4 80.21(3) . . ?
C9 Fe3 Fe4 96.26(10) . . ?
C7 Fe3 Fe4 103.21(10) . . ?
C8 Fe3 Fe4 150.32(10) . . ?
S2 Fe3 Fe4 56.42(2) . . ?
S4 Fe3 Fe4 56.74(2) . . ?
C12 Fe4 C10 91.52(16) . . ?
C12 Fe4 C11 97.66(16) . . ?
C10 Fe4 C11 99.65(16) . . ?
C12 Fe4 S2 92.48(12) . . ?
C10 Fe4 S2 153.65(11) . . ?
C11 Fe4 S2 105.60(11) . . ?
C12 Fe4 S4 159.46(12) . . ?
C10 Fe4 S4 87.43(11) . . ?
C11 Fe4 S4 102.75(12) . . ?
S2 Fe4 S4 79.85(3) . . ?
C12 Fe4 Fe3 103.63(11) . . ?
C10 Fe4 Fe3 97.56(11) . . ?
C11 Fe4 Fe3 152.14(11) . . ?
S2 Fe4 Fe3 56.22(2) . . ?
S4 Fe4 Fe3 56.30(2) . . ?
C13 S1 Fe1 113.79(11) . . ?
C13 S1 Fe2 117.32(11) . . ?
Fe1 S1 Fe2 67.08(3) . . ?
C17 S2 Fe3 111.97(11) . . ?
C17 S2 Fe4 117.14(11) . . ?
Fe3 S2 Fe4 67.36(3) . . ?
C18 S3 Fe1 112.56(11) . . ?
C18 S3 Fe2 117.17(11) . . ?
Fe1 S3 Fe2 66.56(3) . . ?
C22 S4 Fe3 113.95(11) . . ?
C22 S4 Fe4 113.41(11) . . ?
Fe3 S4 Fe4 66.97(3) . . ?
O1 C1 Fe1 179.1(3) . . ?
O2 C2 Fe1 178.7(3) . . ?
O3 C3 Fe1 178.1(3) . . ?
O4 C4 Fe2 177.5(3) . . ?
O5 C5 Fe2 178.7(3) . . ?
O6 C6 Fe2 176.8(3) . . ?
O7 C7 Fe3 178.8(3) . . ?
O8 C8 Fe3 178.4(3) . . ?
O9 C9 Fe3 176.9(3) . . ?
O10 C10 Fe4 178.4(3) . . ?
O11 C11 Fe4 176.3(3) . . ?
O12 C12 Fe4 177.6(3) . . ?
C14 C13 S1 110.2(2) . . ?
C15 C14 C13 114.2(2) . . ?
C14 C15 C16 112.6(3) . . ?
C17 C16 C15 114.7(3) . . ?
C16 C17 S2 110.7(2) . . ?
C19 C18 S3 111.2(2) . . ?
C20 C19 C18 116.1(3) . . ?
C21 C20 C19 113.6(3) . . ?
C20 C21 C22 112.4(3) . . ?
C21 C22 S4 112.4(2) . . ?

loop_
_geom_bond_atom_site_label_1
_geom_bond_atom_site_label_2
_geom_bond_distance
_geom_bond_site_symmetry_2
_geom_bond_publ_flag
Fe1 C1 1.790(4) . ?
Fe1 C3 1.790(4) . ?
Fe1 C2 1.807(4) . ?
Fe1 S1 2.2503(9) . ?
Fe1 S3 2.2687(10) . ?
Fe1 Fe2 2.4965(6) . ?
Fe2 C5 1.777(4) . ?
Fe2 C4 1.784(3) . ?
Fe2 C6 1.804(4) . ?
Fe2 S1 2.2682(8) . ?
Fe2 S3 2.2809(9) . ?
Fe3 C9 1.790(4) . ?
Fe3 C7 1.794(4) . ?
Fe3 C8 1.816(4) . ?
Fe3 S2 2.2562(9) . ?
Fe3 S4 2.2649(9) . ?
Fe3 Fe4 2.5054(6) . ?
Fe4 C12 1.785(4) . ?
Fe4 C10 1.793(4) . ?
Fe4 C11 1.804(4) . ?
Fe4 S2 2.2615(9) . ?
Fe4 S4 2.2764(9) . ?
S1 C13 1.834(3) . ?
S2 C17 1.829(3) . ?
S3 C18 1.840(3) . ?
S4 C22 1.832(3) . ?
C1 O1 1.148(4) . ?
C2 O2 1.141(4) . ?
C3 O3 1.136(4) . ?
C4 O4 1.155(4) . ?
C5 O5 1.143(4) . ?
C6 O6 1.139(4) . ?
C7 O7 1.142(4) . ?
C8 O8 1.137(4) . ?
C9 O9 1.141(4) . ?
C10 O10 1.145(4) . ?
C11 O11 1.143(4) . ?
C12 O12 1.147(4) . ?
C13 C14 1.524(4) . ?
C14 C15 1.510(4) . ?
C15 C16 1.524(4) . ?
C16 C17 1.521(5) . ?
C18 C19 1.524(4) . ?
C19 C20 1.521(4) . ?
C20 C21 1.517(4) . ?
C21 C22 1.523(4) . ?
